data_7053680
loop_
_publ_author_name
'Beele, Bj\"orn'
'Guenther, Johannes'
'Perera, Melanie'
'Stach, Michaela'
'Oeser, Thomas'
'Bl\"umel, Janet'

_publ_section_title
;
 New linker systems for superior immobilized catalysts
;
_journal_issue 12
_journal_name_full 'New Journal of Chemistry'
_journal_page_first 2729
_journal_paper_doi 10.1039/c0nj00482k
_journal_volume 34
_journal_year 2010
_chemical_formula_sum 'C24 H16 Br4 Sn'
_chemical_formula_weight 742.70
_chemical_name_common 'Stannane (2)'
_chemical_name_systematic
;
Stannane (2)
;
_space_group_IT_number 2
_symmetry_cell_setting triclinic
_symmetry_space_group_name_Hall '-P 1'
_symmetry_space_group_name_H-M 'P -1'
_atom_sites_solution_hydrogens geom
_atom_sites_solution_primary direct
_atom_sites_solution_secondary difmap
_audit_creation_method SHELXL-97
_cell_angle_alpha 70.695(1)
_cell_angle_beta 74.850(1)
_cell_angle_gamma 79.261(2)
_cell_formula_units_Z 2
_cell_length_a 9.7752(6)
_cell_length_b 11.2894(6)
_cell_length_c 11.8628(7)
_cell_measurement_temperature 200(2)
_cell_volume 1185.38(12)
_computing_cell_refinement 'Bruker SMART'
_computing_data_collection 'Bruker SMART'
_computing_data_reduction 'Bruker SAINT'
_computing_molecular_graphics 'Bruker SHELXTL'
_computing_publication_material 'Bruker SHELXTL'
_computing_structure_refinement 'SHELXL-97 (Sheldrick, 1997)'
_computing_structure_solution 'SHELXS-97 (Sheldrick, 1990)'
_diffrn_ambient_temperature 200(2)
_diffrn_measured_fraction_theta_full 1.000
_diffrn_measured_fraction_theta_max 1.000
_diffrn_measurement_device_type 'CCD area detector'
_diffrn_measurement_method 'phi and omega scans'
_diffrn_radiation_monochromator graphite
_diffrn_radiation_source 'fine-focus sealed tube'
_diffrn_radiation_type MoK\a
_diffrn_radiation_wavelength 0.71073
_diffrn_reflns_av_R_equivalents 0.0493
_diffrn_reflns_av_sigmaI/netI 0.0595
_diffrn_reflns_limit_h_max 10
_diffrn_reflns_limit_h_min -10
_diffrn_reflns_limit_k_max 12
_diffrn_reflns_limit_k_min -12
_diffrn_reflns_limit_l_max 12
_diffrn_reflns_limit_l_min -12
_diffrn_reflns_number 8197
_diffrn_reflns_theta_full 22.46
_diffrn_reflns_theta_max 22.46
_diffrn_reflns_theta_min 1.86
_exptl_absorpt_coefficient_mu 7.828
_exptl_absorpt_correction_T_max 0.7448
_exptl_absorpt_correction_T_min 0.2552
_exptl_absorpt_correction_type multi-scan
_exptl_crystal_colour colourless
_exptl_crystal_density_diffrn 2.081
_exptl_crystal_density_meas 0
_exptl_crystal_density_method 'not measured'
_exptl_crystal_description irregular
_exptl_crystal_F_000 700
_exptl_crystal_size_max 0.24
_exptl_crystal_size_mid 0.08
_exptl_crystal_size_min 0.04
_refine_diff_density_max 1.456
_refine_diff_density_min -0.773
_refine_diff_density_rms 0.149
_refine_ls_extinction_method none
_refine_ls_goodness_of_fit_ref 1.010
_refine_ls_hydrogen_treatment constr
_refine_ls_matrix_type full
_refine_ls_number_parameters 262
_refine_ls_number_reflns 3093
_refine_ls_number_restraints 0
_refine_ls_restrained_S_all 1.010
_refine_ls_R_factor_all 0.0630
_refine_ls_R_factor_gt 0.0430
_refine_ls_shift/su_max 0.001
_refine_ls_shift/su_mean 0.000
_refine_ls_structure_factor_coef Fsqd
_refine_ls_weighting_details 'calc w=1/[\s^2^(Fo^2^)+(0.0628P)^2^+0.0000P] where P=(Fo^2^+2Fc^2^)/3'
_refine_ls_weighting_scheme calc
_refine_ls_wR_factor_gt 0.1012
_refine_ls_wR_factor_ref 0.1104
_reflns_number_gt 2361
_reflns_number_total 3093
_reflns_threshold_expression >2sigma(I)
_cod_data_source_file c0nj00482k.txt
_cod_data_source_block bbe2
_cod_original_cell_volume 1185.4(1)
_cod_original_sg_symbol_H-M P-1
_cod_database_code 7053680

loop_
_symmetry_equiv_pos_as_xyz
'x, y, z'
'-x, -y, -z'

loop_
_atom_site_label
_atom_site_type_symbol
_atom_site_fract_x
_atom_site_fract_y
_atom_site_fract_z
_atom_site_U_iso_or_equiv
_atom_site_adp_type
_atom_site_occupancy
_atom_site_symmetry_multiplicity
_atom_site_calc_flag
_atom_site_refinement_flags
Sn1 Sn 0.25200(6) 0.89698(5) 0.84794(5) 0.0354(2) Uani 1 1 d .
Br1 Br 0.73039(11) 0.59555(9) 0.47164(8) 0.0589(3) Uani 1 1 d .
Br2 Br -0.28166(10) 1.19121(10) 0.54565(9) 0.0566(3) Uani 1 1 d .
Br3 Br 0.37513(10) 1.37739(9) 1.01908(9) 0.0574(3) Uani 1 1 d .
Br4 Br -0.01243(12) 0.40033(9) 1.31789(9) 0.0640(3) Uani 1 1 d .
C11 C 0.4124(8) 0.8060(7) 0.7331(7) 0.035(2) Uani 1 1 d .
C12 C 0.3978(9) 0.6853(8) 0.7374(8) 0.047(2) Uani 1 1 d .
H12 H 0.3210 0.6437 0.7950 0.057 Uiso 1 1 calc R
C13 C 0.4920(10) 0.6223(8) 0.6602(8) 0.048(2) Uani 1 1 d .
H13 H 0.4790 0.5394 0.6650 0.058 Uiso 1 1 calc R
C14 C 0.6045(8) 0.6817(8) 0.5765(7) 0.040(2) Uani 1 1 d .
C15 C 0.6223(9) 0.8014(9) 0.5690(8) 0.047(2) Uani 1 1 d .
H15 H 0.6999 0.8420 0.5116 0.057 Uiso 1 1 calc R
C16 C 0.5255(9) 0.8645(8) 0.6465(8) 0.044(2) Uani 1 1 d .
H16 H 0.5373 0.9483 0.6398 0.052 Uiso 1 1 calc R
C21 C 0.0881(8) 0.9932(7) 0.7495(7) 0.035(2) Uani 1 1 d .
C22 C 0.0203(9) 0.9266(8) 0.7030(7) 0.043(2) Uani 1 1 d .
H22 H 0.0506 0.8394 0.7131 0.052 Uiso 1 1 calc R
C23 C -0.0881(8) 0.9830(8) 0.6436(7) 0.036(2) Uani 1 1 d .
H23 H -0.1346 0.9355 0.6150 0.043 Uiso 1 1 calc R
C24 C -0.1284(8) 1.1101(8) 0.6263(7) 0.038(2) Uani 1 1 d .
C25 C -0.0631(8) 1.1809(8) 0.6657(7) 0.037(2) Uani 1 1 d .
H25 H -0.0904 1.2691 0.6498 0.045 Uiso 1 1 calc R
C26 C 0.0445(8) 1.1218(8) 0.7298(7) 0.037(2) Uani 1 1 d .
H26 H 0.0882 1.1696 0.7603 0.044 Uiso 1 1 calc R
C31 C 0.3192(8) 1.0343(8) 0.9031(7) 0.036(2) Uani 1 1 d .
C32 C 0.3720(8) 1.1417(8) 0.8188(7) 0.038(2) Uani 1 1 d .
H32 H 0.3923 1.1463 0.7347 0.045 Uiso 1 1 calc R
C33 C 0.3972(9) 1.2414(8) 0.8478(8) 0.045(2) Uani 1 1 d .
H33 H 0.4357 1.3129 0.7867 0.054 Uiso 1 1 calc R
C34 C 0.3637(8) 1.2336(8) 0.9711(8) 0.038(2) Uani 1 1 d .
C35 C 0.3181(8) 1.1266(9) 1.0603(8) 0.043(2) Uani 1 1 d .
H35 H 0.3027 1.1205 1.1444 0.052 Uiso 1 1 calc R
C36 C 0.2950(8) 1.0281(8) 1.0253(7) 0.040(2) Uani 1 1 d .
H36 H 0.2617 0.9544 1.0864 0.048 Uiso 1 1 calc R
C41 C 0.1640(8) 0.7468(7) 1.0012(7) 0.0341(19) Uani 1 1 d .
C42 C 0.0362(9) 0.7084(8) 1.0060(8) 0.048(2) Uani 1 1 d .
H42 H -0.0158 0.7523 0.9442 0.057 Uiso 1 1 calc R
C43 C -0.0171(9) 0.6057(9) 1.1009(8) 0.050(2) Uani 1 1 d .
H43 H -0.1057 0.5796 1.1050 0.060 Uiso 1 1 calc R
C44 C 0.0606(9) 0.5427(7) 1.1884(7) 0.038(2) Uani 1 1 d .
C45 C 0.1842(9) 0.5792(8) 1.1884(7) 0.040(2) Uani 1 1 d .
H45 H 0.2343 0.5354 1.2515 0.048 Uiso 1 1 calc R
C46 C 0.2368(9) 0.6821(8) 1.0939(7) 0.041(2) Uani 1 1 d .
H46 H 0.3240 0.7087 1.0927 0.049 Uiso 1 1 calc R

loop_
_atom_site_aniso_label
_atom_site_aniso_U_11
_atom_site_aniso_U_22
_atom_site_aniso_U_33
_atom_site_aniso_U_23
_atom_site_aniso_U_13
_atom_site_aniso_U_12
Sn1 0.0291(3) 0.0361(4) 0.0351(4) -0.0070(3) -0.0022(2) -0.0029(3)
Br1 0.0623(7) 0.0586(7) 0.0461(6) -0.0199(5) 0.0007(5) 0.0071(5)
Br2 0.0400(6) 0.0685(7) 0.0499(6) 0.0000(5) -0.0140(5) -0.0047(5)
Br3 0.0530(6) 0.0552(7) 0.0732(7) -0.0316(6) -0.0165(5) -0.0006(5)
Br4 0.0810(8) 0.0410(6) 0.0527(6) -0.0058(5) 0.0117(5) -0.0172(5)
C11 0.033(5) 0.029(5) 0.036(5) -0.004(4) -0.012(4) 0.006(4)
C12 0.038(5) 0.042(6) 0.052(6) -0.010(5) 0.003(4) -0.005(4)
C13 0.064(7) 0.036(5) 0.045(6) -0.011(4) -0.014(5) -0.005(5)
C14 0.027(5) 0.044(6) 0.037(5) -0.003(4) -0.003(4) 0.004(4)
C15 0.031(5) 0.052(6) 0.045(6) -0.005(5) 0.004(4) -0.003(4)
C16 0.048(6) 0.032(5) 0.051(6) -0.013(4) -0.006(5) -0.010(4)
C21 0.030(5) 0.039(5) 0.034(5) -0.014(4) 0.000(4) 0.002(4)
C22 0.051(6) 0.032(5) 0.046(5) -0.014(4) -0.006(5) -0.005(4)
C23 0.038(5) 0.039(5) 0.030(5) -0.004(4) -0.008(4) -0.012(4)
C24 0.025(5) 0.050(6) 0.029(5) -0.002(4) 0.001(4) -0.007(4)
C25 0.035(5) 0.032(5) 0.044(5) -0.013(4) -0.009(4) 0.006(4)
C26 0.036(5) 0.040(5) 0.034(5) -0.015(4) -0.002(4) -0.004(4)
C31 0.023(4) 0.041(5) 0.036(5) -0.002(4) -0.008(4) -0.001(4)
C32 0.037(5) 0.046(6) 0.027(5) -0.010(4) -0.004(4) -0.004(4)
C33 0.043(5) 0.043(6) 0.043(6) -0.007(5) -0.004(4) -0.011(4)
C34 0.022(4) 0.043(5) 0.043(6) -0.006(4) -0.007(4) -0.003(4)
C35 0.032(5) 0.063(6) 0.031(5) -0.018(5) -0.001(4) 0.002(4)
C36 0.029(5) 0.041(5) 0.041(6) -0.004(4) 0.002(4) -0.010(4)
C41 0.024(5) 0.039(5) 0.037(5) -0.013(4) 0.000(4) -0.004(4)
C42 0.045(6) 0.050(6) 0.038(5) -0.001(5) -0.010(4) -0.003(5)
C43 0.030(5) 0.061(6) 0.057(6) -0.015(5) -0.003(5) -0.010(5)
C44 0.041(5) 0.029(5) 0.035(5) -0.011(4) 0.009(4) -0.006(4)
C45 0.044(5) 0.038(5) 0.032(5) -0.004(4) -0.008(4) -0.001(4)
C46 0.033(5) 0.047(6) 0.039(5) -0.014(5) -0.007(4) 0.002(4)

loop_
_atom_type_symbol
_atom_type_description
_atom_type_scat_dispersion_real
_atom_type_scat_dispersion_imag
_atom_type_scat_source
C C 0.0033 0.0016 'International Tables Vol C Tables 4.2.6.8 and 6.1.1.4'
H H 0.0000 0.0000 'International Tables Vol C Tables 4.2.6.8 and 6.1.1.4'
Br Br -0.2901 2.4595 'International Tables Vol C Tables 4.2.6.8 and 6.1.1.4'
Sn Sn -0.6537 1.4246 'International Tables Vol C Tables 4.2.6.8 and 6.1.1.4'

loop_
_geom_angle_atom_site_label_1
_geom_angle_atom_site_label_2
_geom_angle_atom_site_label_3
_geom_angle
C31 Sn1 C11 116.2(3)
C31 Sn1 C21 106.5(3)
C11 Sn1 C21 107.9(3)
C31 Sn1 C41 112.2(3)
C11 Sn1 C41 105.4(3)
C21 Sn1 C41 108.3(3)
C12 C11 C16 117.3(7)
C12 C11 Sn1 118.4(6)
C16 C11 Sn1 124.2(6)
C11 C12 C13 122.2(8)
C11 C12 H12 118.9
C13 C12 H12 118.9
C14 C13 C12 119.4(8)
C14 C13 H13 120.3
C12 C13 H13 120.3
C15 C14 C13 120.2(8)
C15 C14 Br1 120.9(6)
C13 C14 Br1 118.8(7)
C14 C15 C16 119.8(8)
C14 C15 H15 120.1
C16 C15 H15 120.1
C11 C16 C15 121.1(8)
C11 C16 H16 119.4
C15 C16 H16 119.4
C26 C21 C22 117.6(7)
C26 C21 Sn1 122.3(6)
C22 C21 Sn1 120.1(6)
C23 C22 C21 122.1(8)
C23 C22 H22 119.0
C21 C22 H22 119.0
C22 C23 C24 118.5(7)
C22 C23 H23 120.7
C24 C23 H23 120.7
C25 C24 C23 122.1(7)
C25 C24 Br2 118.4(6)
C23 C24 Br2 119.5(6)
C24 C25 C26 119.0(7)
C24 C25 H25 120.5
C26 C25 H25 120.5
C21 C26 C25 120.6(7)
C21 C26 H26 119.7
C25 C26 H26 119.7
C32 C31 C36 116.6(8)
C32 C31 Sn1 121.4(6)
C36 C31 Sn1 121.5(6)
C33 C32 C31 124.4(8)
C33 C32 H32 117.8
C31 C32 H32 117.8
C32 C33 C34 116.7(8)
C32 C33 H33 121.6
C34 C33 H33 121.6
C35 C34 C33 121.8(8)
C35 C34 Br3 118.6(6)
C33 C34 Br3 119.5(6)
C34 C35 C36 118.7(8)
C34 C35 H35 120.7
C36 C35 H35 120.7
C35 C36 C31 121.5(8)
C35 C36 H36 119.2
C31 C36 H36 119.2
C42 C41 C46 118.6(8)
C42 C41 Sn1 120.0(6)
C46 C41 Sn1 121.4(6)
C41 C42 C43 120.4(8)
C41 C42 H42 119.8
C43 C42 H42 119.8
C44 C43 C42 118.9(8)
C44 C43 H43 120.6
C42 C43 H43 120.6
C45 C44 C43 122.5(8)
C45 C44 Br4 118.9(6)
C43 C44 Br4 118.6(7)
C44 C45 C46 118.6(8)
C44 C45 H45 120.7
C46 C45 H45 120.7
C45 C46 C41 121.1(8)
C45 C46 H46 119.4
C41 C46 H46 119.4

loop_
_geom_bond_atom_site_label_1
_geom_bond_atom_site_label_2
_geom_bond_distance
Sn1 C31 2.130(8)
Sn1 C11 2.140(8)
Sn1 C21 2.145(8)
Sn1 C41 2.146(8)
Br1 C14 1.888(8)
Br2 C24 1.913(8)
Br3 C34 1.919(8)
Br4 C44 1.917(8)
C11 C12 1.380(11)
C11 C16 1.393(11)
C12 C13 1.391(12)
C12 H12 0.9500
C13 C14 1.382(11)
C13 H13 0.9500
C14 C15 1.365(12)
C15 C16 1.405(12)
C15 H15 0.9500
C16 H16 0.9500
C21 C26 1.393(11)
C21 C22 1.400(11)
C22 C23 1.366(11)
C22 H22 0.9500
C23 C24 1.376(11)
C23 H23 0.9500
C24 C25 1.362(11)
C25 C26 1.397(11)
C25 H25 0.9500
C26 H26 0.9500
C31 C32 1.377(11)
C31 C36 1.386(11)
C32 C33 1.361(11)
C32 H32 0.9500
C33 C34 1.389(11)
C33 H33 0.9500
C34 C35 1.374(11)
C35 C36 1.382(11)
C35 H35 0.9500
C36 H36 0.9500
C41 C42 1.379(11)
C41 C46 1.390(11)
C42 C43 1.393(12)
C42 H42 0.9500
C43 C44 1.372(11)
C43 H43 0.9500
C44 C45 1.346(11)
C45 C46 1.390(11)
C45 H45 0.9500
C46 H46 0.9500

loop_
_geom_torsion_atom_site_label_1
_geom_torsion_atom_site_label_2
_geom_torsion_atom_site_label_3
_geom_torsion_atom_site_label_4
_geom_torsion
C31 Sn1 C11 C12 152.0(6)
C21 Sn1 C11 C12 -88.5(7)
C41 Sn1 C11 C12 27.1(7)
C31 Sn1 C11 C16 -33.3(8)
C21 Sn1 C11 C16 86.2(7)
C41 Sn1 C11 C16 -158.3(7)
C16 C11 C12 C13 0.7(13)
Sn1 C11 C12 C13 175.7(6)
C11 C12 C13 C14 0.3(13)
C12 C13 C14 C15 -0.6(13)
C12 C13 C14 Br1 -179.5(6)
C13 C14 C15 C16 -0.2(13)
Br1 C14 C15 C16 178.7(6)
C12 C11 C16 C15 -1.4(12)
Sn1 C11 C16 C15 -176.2(6)
C14 C15 C16 C11 1.2(13)
C31 Sn1 C21 C26 0.8(7)
C11 Sn1 C21 C26 -124.7(6)
C41 Sn1 C21 C26 121.7(6)
C31 Sn1 C21 C22 -178.8(6)
C11 Sn1 C21 C22 55.7(7)
C41 Sn1 C21 C22 -57.9(7)
C26 C21 C22 C23 -2.0(12)
Sn1 C21 C22 C23 177.6(6)
C21 C22 C23 C24 1.9(12)
C22 C23 C24 C25 0.4(12)
C22 C23 C24 Br2 -179.1(6)
C23 C24 C25 C26 -2.5(12)
Br2 C24 C25 C26 177.0(6)
C22 C21 C26 C25 -0.1(11)
Sn1 C21 C26 C25 -179.7(6)
C24 C25 C26 C21 2.3(12)
C11 Sn1 C31 C32 62.0(7)
C21 Sn1 C31 C32 -58.3(7)
C41 Sn1 C31 C32 -176.7(6)
C11 Sn1 C31 C36 -126.4(6)
C21 Sn1 C31 C36 113.3(6)
C41 Sn1 C31 C36 -5.1(7)
C36 C31 C32 C33 -2.1(12)
Sn1 C31 C32 C33 169.9(6)
C31 C32 C33 C34 -1.4(12)
C32 C33 C34 C35 5.0(12)
C32 C33 C34 Br3 -173.0(6)
C33 C34 C35 C36 -4.9(12)
Br3 C34 C35 C36 173.1(6)
C34 C35 C36 C31 1.1(12)
C32 C31 C36 C35 2.2(11)
Sn1 C31 C36 C35 -169.8(6)
C31 Sn1 C41 C42 132.3(6)
C11 Sn1 C41 C42 -100.4(7)
C21 Sn1 C41 C42 14.9(7)
C31 Sn1 C41 C46 -51.1(7)
C11 Sn1 C41 C46 76.3(7)
C21 Sn1 C41 C46 -168.5(6)
C46 C41 C42 C43 -1.0(12)
Sn1 C41 C42 C43 175.7(7)
C41 C42 C43 C44 -0.8(13)
C42 C43 C44 C45 2.3(13)
C42 C43 C44 Br4 -179.4(7)
C43 C44 C45 C46 -2.0(13)
Br4 C44 C45 C46 179.7(6)
C44 C45 C46 C41 0.1(12)
C42 C41 C46 C45 1.3(12)
Sn1 C41 C46 C45 -175.3(6)
